data_7233273
loop_
_publ_author_name
'Long, Bing-Fan'
'Wang, Meng-Fan'
'Huang, Qin'
'Yin, Xian-Hong'
'Young, David James'
'Hu, Fei-Long'
'Mi, Yan'

_publ_section_title
;
 A pillar-layer strategy to construct 2D polycatenated coordination
 polymers for luminescence detection of Cr2O72&#x2212; and CrO42&#x2212;
 in aqueous solution
;
_journal_issue 33
_journal_name_full CrystEngComm
_journal_page_first 4943
_journal_paper_doi 10.1039/C9CE00825J
_journal_volume 21
_journal_year 2019
_chemical_formula_sum 'C29 H22.5 N2.5 O6 Zn'
_chemical_formula_weight 567.36
_space_group_crystal_system triclinic
_space_group_IT_number 2
_space_group_name_Hall '-P 1'
_space_group_name_H-M_alt 'P -1'
_symmetry_space_group_name_Hall '-P 1'
_symmetry_space_group_name_H-M 'P -1'
_atom_sites_solution_hydrogens geom
_audit_creation_method SHELXL-2014/7
_audit_update_record
;
2018-12-02 deposited with the CCDC.    2019-07-11 downloaded from the CCDC.
;
_cell_angle_alpha 94.747(8)
_cell_angle_beta 100.867(8)
_cell_angle_gamma 109.277(7)
_cell_formula_units_Z 2
_cell_length_a 8.831(2)
_cell_length_b 12.567(3)
_cell_length_c 13.429(3)
_cell_measurement_reflns_used 3977
_cell_measurement_temperature 293(2)
_cell_measurement_theta_max 23.59
_cell_measurement_theta_min 2.50
_cell_volume 1364.5(5)
_computing_cell_refinement 'Bruker SMART'
_computing_data_collection 'Bruker SMART'
_computing_data_reduction 'Bruker SAINT'
_computing_molecular_graphics 'Bruker SHELXTL'
_computing_publication_material 'Bruker SHELXTL'
_computing_structure_refinement 'SHELXL-2014/7 (Sheldrick, 2014)'
_computing_structure_solution 'Bruker SHELXTL'
_diffrn_ambient_temperature 293(2)
_diffrn_measured_fraction_theta_full 0.993
_diffrn_measured_fraction_theta_max 0.886
_diffrn_measurement_device_type 'CCD area detector'
_diffrn_measurement_method 'phi and omega scans'
_diffrn_radiation_type MoK\a
_diffrn_radiation_wavelength 0.71073
_diffrn_reflns_av_R_equivalents 0.0392
_diffrn_reflns_av_unetI/netI 0.0622
_diffrn_reflns_Laue_measured_fraction_full 0.993
_diffrn_reflns_Laue_measured_fraction_max 0.886
_diffrn_reflns_limit_h_max 12
_diffrn_reflns_limit_h_min -11
_diffrn_reflns_limit_k_max 17
_diffrn_reflns_limit_k_min -17
_diffrn_reflns_limit_l_max 19
_diffrn_reflns_limit_l_min -19
_diffrn_reflns_number 19869
_diffrn_reflns_point_group_measured_fraction_full 0.993
_diffrn_reflns_point_group_measured_fraction_max 0.886
_diffrn_reflns_theta_full 25.242
_diffrn_reflns_theta_max 30.682
_diffrn_reflns_theta_min 1.563
_diffrn_source graphite
_exptl_absorpt_coefficient_mu 0.946
_exptl_crystal_colour colourless
_exptl_crystal_density_diffrn 1.381
_exptl_crystal_description block
_exptl_crystal_F_000 584
_exptl_crystal_size_max 0.190
_exptl_crystal_size_mid 0.110
_exptl_crystal_size_min 0.100
_refine_diff_density_max 0.575
_refine_diff_density_min -0.368
_refine_diff_density_rms 0.069
_refine_ls_extinction_method none
_refine_ls_goodness_of_fit_ref 1.019
_refine_ls_hydrogen_treatment constr
_refine_ls_matrix_type full
_refine_ls_number_parameters 362
_refine_ls_number_reflns 7497
_refine_ls_number_restraints 30
_refine_ls_restrained_S_all 1.021
_refine_ls_R_factor_all 0.0860
_refine_ls_R_factor_gt 0.0514
_refine_ls_shift/su_max 0.000
_refine_ls_shift/su_mean 0.000
_refine_ls_structure_factor_coef Fsqd
_refine_ls_weighting_details 'w=1/[\s^2^(Fo^2^)+(0.0668P)^2^+0.6572P] where P=(Fo^2^+2Fc^2^)/3'
_refine_ls_weighting_scheme calc
_refine_ls_wR_factor_gt 0.1289
_refine_ls_wR_factor_ref 0.1484
_reflns_Friedel_coverage 0.000
_reflns_number_gt 5056
_reflns_number_total 7497
_reflns_threshold_expression 'I > 2\s(I)'
_cod_data_source_file c9ce00825j2.cif
_cod_data_source_block 5
_cod_depositor_comments 'Adding full bibliography for 7233269--7233274.cif.'
_cod_original_formula_sum 'C29 H22.50 N2.50 O6 Zn'
_cod_database_code 7233273
_shelx_shelxl_version_number 2014/7
_shelx_space_group_comment
;
The symmetry employed for this shelxl refinement is uniquely defined
by the following loop, which should always be used as a source of
symmetry information in preference to the above space-group names.
They are only intended as comments.
;
_shelx_estimated_absorpt_t_min 0.841
_shelx_estimated_absorpt_t_max 0.911

loop_
_space_group_symop_operation_xyz
'x, y, z'
'-x, -y, -z'

loop_
_atom_site_label
_atom_site_type_symbol
_atom_site_fract_x
_atom_site_fract_y
_atom_site_fract_z
_atom_site_U_iso_or_equiv
_atom_site_adp_type
_atom_site_occupancy
_atom_site_site_symmetry_order
_atom_site_calc_flag
_atom_site_refinement_flags_posn
_atom_site_refinement_flags_adp
_atom_site_refinement_flags_occupancy
C1 C 1.8134(4) 0.3881(3) 0.6824(2) 0.0510(7) Uani 1 1 d . . .
C2 C 1.6924(4) 0.3713(2) 0.7478(2) 0.0473(7) Uani 1 1 d . . .
C3 C 1.5901(4) 0.4346(3) 0.7428(3) 0.0559(8) Uani 1 1 d . . .
H3 H 1.6001 0.4892 0.6994 0.067 Uiso 1 1 calc R U .
C4 C 1.4735(4) 0.4183(3) 0.8011(3) 0.0553(8) Uani 1 1 d . . .
H4 H 1.4046 0.4609 0.7963 0.066 Uiso 1 1 calc R U .
C5 C 1.4599(4) 0.3380(3) 0.8670(2) 0.0492(7) Uani 1 1 d . . .
C6 C 1.5621(4) 0.2742(3) 0.8732(3) 0.0558(8) Uani 1 1 d . . .
H6 H 1.5529 0.2202 0.9173 0.067 Uiso 1 1 calc R U .
C7 C 1.6768(4) 0.2906(3) 0.8144(3) 0.0527(7) Uani 1 1 d . . .
H7 H 1.7448 0.2475 0.8189 0.063 Uiso 1 1 calc R U .
C8 C 1.2308(4) 0.3702(3) 0.9173(3) 0.0594(8) Uani 1 1 d . . .
H8A H 1.1750 0.3605 0.8458 0.071 Uiso 1 1 calc R U .
H8B H 1.2856 0.4512 0.9424 0.071 Uiso 1 1 calc R U .
C9 C 1.1098(4) 0.3185(3) 0.9789(2) 0.0509(7) Uani 1 1 d . . .
C10 C 1.0818(5) 0.3859(3) 1.0540(3) 0.0869(14) Uani 1 1 d . . .
H10 H 1.1424 0.4637 1.0688 0.104 Uiso 1 1 calc R U .
C11 C 0.9645(7) 0.3383(4) 1.1072(4) 0.127(3) Uani 1 1 d . . .
H11 H 0.9461 0.3840 1.1582 0.153 Uiso 1 1 calc R U .
C12 C 0.8735(6) 0.2227(4) 1.0853(3) 0.0968(17) Uani 1 1 d . . .
H12 H 0.7942 0.1911 1.1218 0.116 Uiso 1 1 calc R U .
C13 C 0.8993(4) 0.1538(3) 1.0098(2) 0.0516(7) Uani 1 1 d . . .
C14 C 1.0156(4) 0.2028(3) 0.9568(2) 0.0479(7) Uani 1 1 d . . .
H14 H 1.0320 0.1575 0.9045 0.057 Uiso 1 1 calc R U .
C15 C 0.7894(4) 0.0305(3) 0.9786(3) 0.0557(8) Uani 1 1 d . . .
H15A H 0.8464 -0.0139 0.9495 0.067 Uiso 1 1 calc R U .
H15B H 0.7541 -0.0017 1.0372 0.067 Uiso 1 1 calc R U .
C16 C 0.5483(4) -0.0678(2) 0.8425(2) 0.0452(7) Uani 1 1 d . . .
C17 C 0.4347(4) -0.0540(2) 0.7627(2) 0.0526(8) Uani 1 1 d . . .
H17 H 0.4334 0.0186 0.7548 0.063 Uiso 1 1 calc R U .
C18 C 0.3247(4) -0.1471(2) 0.6959(2) 0.0473(7) Uani 1 1 d . . .
H18 H 0.2483 -0.1371 0.6429 0.057 Uiso 1 1 calc R U .
C19 C 0.3246(3) -0.2565(2) 0.7053(2) 0.0368(6) Uani 1 1 d . . .
C20 C 0.4392(4) -0.2683(2) 0.7854(2) 0.0477(7) Uani 1 1 d . . .
H20 H 0.4412 -0.3408 0.7928 0.057 Uiso 1 1 calc R U .
C21 C 0.5506(4) -0.1757(2) 0.8546(2) 0.0514(8) Uani 1 1 d . . .
H21 H 0.6258 -0.1855 0.9083 0.062 Uiso 1 1 calc R U .
C22 C 0.2046(3) -0.3562(2) 0.6303(2) 0.0401(6) Uani 1 1 d . . .
C23 C -0.1546(5) -0.2108(3) 0.4051(3) 0.0700(11) Uani 1 1 d . . .
H23 H -0.0711 -0.1815 0.3710 0.084 Uiso 1 1 calc R U .
C24 C -0.2523(6) -0.1484(3) 0.4210(3) 0.0792(13) Uani 1 1 d . . .
H24 H -0.2328 -0.0778 0.3992 0.095 Uiso 1 1 calc R U .
C25 C -0.3780(5) -0.1907(3) 0.4688(3) 0.0621(9) Uani 1 1 d . . .
C26 C -0.4026(5) -0.2965(3) 0.4989(4) 0.0770(12) Uani 1 1 d . . .
H26 H -0.4893 -0.3296 0.5295 0.092 Uiso 1 1 calc R U .
C27 C -0.2960(5) -0.3523(3) 0.4828(3) 0.0685(10) Uani 1 1 d . . .
H27 H -0.3107 -0.4220 0.5057 0.082 Uiso 1 1 calc R U .
C28 C -0.4883(6) -0.1295(4) 0.4878(3) 0.0757(12) Uani 1 1 d . . .
H28 H -0.5922 -0.1688 0.4981 0.091 Uiso 1 1 calc R U .
N3 N -0.4398(5) -0.0224(3) 0.4898(3) 0.0829(11) Uani 1 1 d . . .
N1 N -0.1747(3) -0.3115(2) 0.43665(19) 0.0468(6) Uani 1 1 d . . .
O1 O 0.1081(3) -0.33555(18) 0.55958(16) 0.0551(5) Uani 1 1 d . . .
O2 O 0.2064(3) -0.45397(16) 0.64191(17) 0.0528(5) Uani 1 1 d . . .
O3 O 0.6516(3) 0.03111(17) 0.90362(19) 0.0624(6) Uani 1 1 d . . .
O4 O 1.3488(3) 0.3139(2) 0.92683(19) 0.0632(6) Uani 1 1 d . . .
O5 O 1.8234(3) 0.4595(2) 0.62157(19) 0.0633(6) Uani 1 1 d . . .
O6 O 1.9081(3) 0.3302(2) 0.68853(18) 0.0598(6) Uani 1 1 d . . .
Zn1 Zn -0.02270(4) -0.40280(2) 0.41968(2) 0.03973(12) Uani 1 1 d . . .
C30 C 0.060(2) 0.0944(16) 0.2671(11) 0.126(4) Uani 0.5 1 d . U P
N2 N -0.015(2) 0.0071(12) 0.2523(10) 0.158(5) Uani 0.5 1 d . U P
C31 C 0.1468(18) 0.2145(16) 0.2750(10) 0.154(5) Uani 0.5 1 d . U P
H31A H 0.1268 0.2373 0.2087 0.230 Uiso 0.5 1 calc R U P
H31B H 0.2628 0.2311 0.2995 0.230 Uiso 0.5 1 calc R U P
H31C H 0.1086 0.2555 0.3222 0.230 Uiso 0.5 1 calc R U P

loop_
_atom_site_aniso_label
_atom_site_aniso_U_11
_atom_site_aniso_U_22
_atom_site_aniso_U_33
_atom_site_aniso_U_23
_atom_site_aniso_U_13
_atom_site_aniso_U_12
C1 0.0454(17) 0.0508(17) 0.0526(17) 0.0009(13) 0.0098(14) 0.0140(14)
C2 0.0451(17) 0.0460(15) 0.0504(16) 0.0037(12) 0.0112(14) 0.0163(13)
C3 0.061(2) 0.0521(17) 0.067(2) 0.0225(15) 0.0235(17) 0.0285(16)
C4 0.058(2) 0.0467(16) 0.074(2) 0.0171(15) 0.0230(17) 0.0290(15)
C5 0.0457(17) 0.0455(15) 0.0593(18) 0.0110(13) 0.0149(14) 0.0176(13)
C6 0.057(2) 0.0559(18) 0.067(2) 0.0258(16) 0.0210(17) 0.0286(16)
C7 0.0531(19) 0.0500(17) 0.0636(19) 0.0135(14) 0.0137(16) 0.0281(15)
C8 0.052(2) 0.0567(19) 0.076(2) 0.0133(16) 0.0191(17) 0.0249(16)
C9 0.0385(16) 0.0508(17) 0.0571(18) -0.0004(14) 0.0075(14) 0.0114(13)
C10 0.076(3) 0.058(2) 0.096(3) -0.028(2) 0.036(2) -0.015(2)
C11 0.138(5) 0.080(3) 0.130(4) -0.049(3) 0.090(4) -0.023(3)
C12 0.091(3) 0.076(3) 0.089(3) -0.029(2) 0.052(3) -0.023(2)
C13 0.0393(17) 0.0479(16) 0.0544(17) -0.0032(13) 0.0020(14) 0.0056(13)
C14 0.0476(17) 0.0486(16) 0.0478(16) -0.0019(12) 0.0062(14) 0.0222(14)
C15 0.0453(18) 0.0480(16) 0.0613(19) 0.0032(14) -0.0048(15) 0.0109(14)
C16 0.0405(16) 0.0331(13) 0.0543(16) 0.0010(11) 0.0039(13) 0.0083(12)
C17 0.0538(19) 0.0321(13) 0.0650(19) 0.0081(13) -0.0025(15) 0.0149(13)
C18 0.0501(18) 0.0392(14) 0.0495(16) 0.0072(12) -0.0009(13) 0.0184(13)
C19 0.0326(14) 0.0324(12) 0.0435(14) 0.0003(10) 0.0080(11) 0.0108(10)
C20 0.0486(17) 0.0298(12) 0.0601(17) 0.0052(12) 0.0002(14) 0.0151(12)
C21 0.0494(18) 0.0383(14) 0.0572(17) 0.0069(13) -0.0081(14) 0.0147(13)
C22 0.0359(14) 0.0382(13) 0.0467(15) -0.0025(11) 0.0101(12) 0.0153(11)
C23 0.086(3) 0.060(2) 0.098(3) 0.0314(19) 0.052(2) 0.049(2)
C24 0.110(3) 0.062(2) 0.111(3) 0.045(2) 0.062(3) 0.062(2)
C25 0.080(2) 0.062(2) 0.071(2) 0.0205(17) 0.032(2) 0.049(2)
C26 0.090(3) 0.061(2) 0.114(3) 0.029(2) 0.059(3) 0.047(2)
C27 0.087(3) 0.0481(18) 0.097(3) 0.0279(18) 0.044(2) 0.0423(19)
C28 0.099(3) 0.080(3) 0.094(3) 0.035(2) 0.054(3) 0.067(2)
N3 0.112(3) 0.080(2) 0.111(3) 0.042(2) 0.065(2) 0.075(2)
N1 0.0560(15) 0.0402(12) 0.0536(14) 0.0061(10) 0.0137(12) 0.0289(12)
O1 0.0553(13) 0.0504(12) 0.0499(12) -0.0053(9) -0.0062(10) 0.0193(10)
O2 0.0431(12) 0.0372(10) 0.0701(14) -0.0081(9) -0.0024(10) 0.0161(9)
O3 0.0528(13) 0.0333(10) 0.0804(16) -0.0045(10) -0.0175(12) 0.0095(9)
O4 0.0567(14) 0.0731(15) 0.0812(16) 0.0347(13) 0.0326(13) 0.0361(13)
O5 0.0640(15) 0.0693(15) 0.0715(15) 0.0250(12) 0.0292(13) 0.0319(13)
O6 0.0619(15) 0.0668(14) 0.0650(14) 0.0131(11) 0.0233(12) 0.0362(12)
Zn1 0.0418(2) 0.03101(16) 0.04639(19) -0.00001(12) 0.00426(14) 0.01750(13)
C30 0.139(10) 0.144(9) 0.114(7) 0.008(8) 0.045(7) 0.068(9)
N2 0.224(13) 0.130(9) 0.138(9) 0.014(8) 0.081(9) 0.066(9)
C31 0.132(10) 0.215(13) 0.107(8) -0.027(9) -0.012(8) 0.086(10)

loop_
_atom_type_symbol
_atom_type_description
_atom_type_scat_dispersion_real
_atom_type_scat_dispersion_imag
_atom_type_scat_source
C C 0.0033 0.0016 'International Tables Vol C Tables 4.2.6.8 and 6.1.1.4'
H H 0.0000 0.0000 'International Tables Vol C Tables 4.2.6.8 and 6.1.1.4'
N N 0.0061 0.0033 'International Tables Vol C Tables 4.2.6.8 and 6.1.1.4'
O O 0.0106 0.0060 'International Tables Vol C Tables 4.2.6.8 and 6.1.1.4'
Zn Zn 0.2839 1.4301 'International Tables Vol C Tables 4.2.6.8 and 6.1.1.4'

loop_
_geom_angle_atom_site_label_1
_geom_angle_atom_site_label_2
_geom_angle_atom_site_label_3
_geom_angle
_geom_angle_site_symmetry_1
_geom_angle_site_symmetry_3
O5 C1 O6 120.1(3) . .
O5 C1 C2 120.3(3) . .
O6 C1 C2 119.7(3) . .
O5 C1 Zn1 64.86(18) . 2_756
O6 C1 Zn1 55.20(16) . 2_756
C2 C1 Zn1 174.9(2) . 2_756
C3 C2 C7 118.5(3) . .
C3 C2 C1 120.3(3) . .
C7 C2 C1 121.2(3) . .
C4 C3 C2 121.3(3) . .
C4 C3 H3 119.3 . .
C2 C3 H3 119.3 . .
C3 C4 C5 119.4(3) . .
C3 C4 H4 120.3 . .
C5 C4 H4 120.3 . .
O4 C5 C4 124.5(3) . .
O4 C5 C6 115.5(3) . .
C4 C5 C6 120.0(3) . .
C7 C6 C5 120.0(3) . .
C7 C6 H6 120.0 . .
C5 C6 H6 120.0 . .
C6 C7 C2 120.8(3) . .
C6 C7 H7 119.6 . .
C2 C7 H7 119.6 . .
O4 C8 C9 107.9(3) . .
O4 C8 H8A 110.1 . .
C9 C8 H8A 110.1 . .
O4 C8 H8B 110.1 . .
C9 C8 H8B 110.1 . .
H8A C8 H8B 108.4 . .
C10 C9 C14 119.0(3) . .
C10 C9 C8 120.3(3) . .
C14 C9 C8 120.6(3) . .
C11 C10 C9 119.9(3) . .
C11 C10 H10 120.0 . .
C9 C10 H10 120.0 . .
C10 C11 C12 120.4(4) . .
C10 C11 H11 119.8 . .
C12 C11 H11 119.8 . .
C13 C12 C11 120.5(4) . .
C13 C12 H12 119.8 . .
C11 C12 H12 119.8 . .
C14 C13 C12 118.4(3) . .
C14 C13 C15 120.7(3) . .
C12 C13 C15 120.6(3) . .
C13 C14 C9 121.8(3) . .
C13 C14 H14 119.1 . .
C9 C14 H14 119.1 . .
O3 C15 C13 105.2(2) . .
O3 C15 H15A 110.7 . .
C13 C15 H15A 110.7 . .
O3 C15 H15B 110.7 . .
C13 C15 H15B 110.7 . .
H15A C15 H15B 108.8 . .
O3 C16 C21 125.4(3) . .
O3 C16 C17 114.4(3) . .
C21 C16 C17 120.2(3) . .
C18 C17 C16 119.9(3) . .
C18 C17 H17 120.1 . .
C16 C17 H17 120.1 . .
C17 C18 C19 121.3(3) . .
C17 C18 H18 119.3 . .
C19 C18 H18 119.3 . .
C20 C19 C18 117.8(2) . .
C20 C19 C22 122.2(2) . .
C18 C19 C22 120.0(2) . .
C21 C20 C19 122.0(3) . .
C21 C20 H20 119.0 . .
C19 C20 H20 119.0 . .
C20 C21 C16 118.8(3) . .
C20 C21 H21 120.6 . .
C16 C21 H21 120.6 . .
O1 C22 O2 124.8(3) . .
O1 C22 C19 116.9(2) . .
O2 C22 C19 118.4(3) . .
N1 C23 C24 122.7(3) . .
N1 C23 H23 118.6 . .
C24 C23 H23 118.6 . .
C25 C24 C23 119.7(3) . .
C25 C24 H24 120.1 . .
C23 C24 H24 120.1 . .
C24 C25 C26 117.9(3) . .
C24 C25 C28 122.9(3) . .
C26 C25 C28 119.2(3) . .
C27 C26 C25 118.8(4) . .
C27 C26 H26 120.6 . .
C25 C26 H26 120.6 . .
N1 C27 C26 123.3(3) . .
N1 C27 H27 118.4 . .
C26 C27 H27 118.4 . .
N3 C28 C25 119.0(4) . .
N3 C28 H28 120.5 . .
C25 C28 H28 120.5 . .
C28 N3 N3 111.4(4) . 2_456
C27 N1 C23 117.5(3) . .
C27 N1 Zn1 119.1(2) . .
C23 N1 Zn1 123.3(2) . .
C22 O1 Zn1 139.57(19) . .
C22 O2 Zn1 124.40(19) . 2_546
C16 O3 C15 119.7(2) . .
C5 O4 C8 118.1(2) . .
C1 O5 Zn1 84.7(2) . 2_756
C1 O6 Zn1 93.85(19) . 2_756
O1 Zn1 O2 134.70(10) . 2_546
O1 Zn1 O6 112.10(10) . 2_756
O2 Zn1 O6 110.99(10) 2_546 2_756
O1 Zn1 N1 89.78(10) . .
O2 Zn1 N1 94.04(10) 2_546 .
O6 Zn1 N1 102.56(10) 2_756 .
O1 Zn1 O5 92.37(10) . 2_756
O2 Zn1 O5 96.18(9) 2_546 2_756
O6 Zn1 O5 61.37(9) 2_756 2_756
N1 Zn1 O5 163.29(9) . 2_756
O1 Zn1 C1 103.84(10) . 2_756
O2 Zn1 C1 105.77(10) 2_546 2_756
O6 Zn1 C1 30.95(10) 2_756 2_756
N1 Zn1 C1 133.35(11) . 2_756
O5 Zn1 C1 30.42(9) 2_756 2_756
N2 C30 C31 172(2) . .
C30 C31 H31A 109.5 . .
C30 C31 H31B 109.5 . .
H31A C31 H31B 109.5 . .
C30 C31 H31C 109.5 . .
H31A C31 H31C 109.5 . .
H31B C31 H31C 109.5 . .

loop_
_geom_bond_atom_site_label_1
_geom_bond_atom_site_label_2
_geom_bond_distance
_geom_bond_site_symmetry_2
C1 O5 1.256(4) .
C1 O6 1.273(4) .
C1 C2 1.480(4) .
C1 Zn1 2.470(3) 2_756
C2 C3 1.383(4) .
C2 C7 1.396(4) .
C3 C4 1.381(5) .
C3 H3 0.9300 .
C4 C5 1.387(4) .
C4 H4 0.9300 .
C5 O4 1.357(4) .
C5 C6 1.388(4) .
C6 C7 1.372(5) .
C6 H6 0.9300 .
C7 H7 0.9300 .
C8 O4 1.433(4) .
C8 C9 1.487(5) .
C8 H8A 0.9700 .
C8 H8B 0.9700 .
C9 C10 1.374(5) .
C9 C14 1.389(4) .
C10 C11 1.372(6) .
C10 H10 0.9300 .
C11 C12 1.383(6) .
C11 H11 0.9300 .
C12 C13 1.380(5) .
C12 H12 0.9300 .
C13 C14 1.367(4) .
C13 C15 1.505(4) .
C14 H14 0.9300 .
C15 O3 1.428(4) .
C15 H15A 0.9700 .
C15 H15B 0.9700 .
C16 O3 1.361(3) .
C16 C21 1.384(4) .
C16 C17 1.388(4) .
C17 C18 1.366(4) .
C17 H17 0.9300 .
C18 C19 1.392(4) .
C18 H18 0.9300 .
C19 C20 1.385(4) .
C19 C22 1.489(4) .
C20 C21 1.380(4) .
C20 H20 0.9300 .
C21 H21 0.9300 .
C22 O1 1.255(3) .
C22 O2 1.257(3) .
C23 N1 1.335(4) .
C23 C24 1.376(5) .
C23 H23 0.9300 .
C24 C25 1.364(5) .
C24 H24 0.9300 .
C25 C26 1.382(5) .
C25 C28 1.471(5) .
C26 C27 1.382(5) .
C26 H26 0.9300 .
C27 N1 1.317(4) .
C27 H27 0.9300 .
C28 N3 1.267(5) .
C28 H28 0.9300 .
N3 N3 1.414(6) 2_456
N1 Zn1 2.064(2) .
O1 Zn1 1.963(2) .
O2 Zn1 1.969(2) 2_546
O5 Zn1 2.246(2) 2_756
O6 Zn1 2.033(2) 2_756
Zn1 O2 1.969(2) 2_546
Zn1 O6 2.033(2) 2_756
Zn1 O5 2.246(2) 2_756
Zn1 C1 2.470(3) 2_756
C30 N2 1.056(17) .
C30 C31 1.43(2) .
C31 H31A 0.9600 .
C31 H31B 0.9600 .
C31 H31C 0.9600 .

loop_
_geom_torsion_atom_site_label_1
_geom_torsion_atom_site_label_2
_geom_torsion_atom_site_label_3
_geom_torsion_atom_site_label_4
_geom_torsion
_geom_torsion_site_symmetry_4
O5 C1 C2 C3 -0.4(5) .
O6 C1 C2 C3 179.3(3) .
O5 C1 C2 C7 178.6(3) .
O6 C1 C2 C7 -1.7(5) .
C7 C2 C3 C4 -0.7(5) .
C1 C2 C3 C4 178.3(3) .
C2 C3 C4 C5 0.8(5) .
C3 C4 C5 O4 -179.2(3) .
C3 C4 C5 C6 -0.5(5) .
O4 C5 C6 C7 178.9(3) .
C4 C5 C6 C7 0.1(5) .
C5 C6 C7 C2 0.0(5) .
C3 C2 C7 C6 0.3(5) .
C1 C2 C7 C6 -178.8(3) .
O4 C8 C9 C10 124.4(4) .
O4 C8 C9 C14 -60.0(4) .
C14 C9 C10 C11 1.2(7) .
C8 C9 C10 C11 176.9(5) .
C9 C10 C11 C12 -0.3(10) .
C10 C11 C12 C13 0.0(10) .
C11 C12 C13 C14 -0.6(8) .
C11 C12 C13 C15 -173.9(5) .
C12 C13 C14 C9 1.6(5) .
C15 C13 C14 C9 174.9(3) .
C10 C9 C14 C13 -1.9(5) .
C8 C9 C14 C13 -177.6(3) .
C14 C13 C15 O3 -87.9(4) .
C12 C13 C15 O3 85.3(4) .
O3 C16 C17 C18 179.7(3) .
C21 C16 C17 C18 0.0(5) .
C16 C17 C18 C19 -0.6(5) .
C17 C18 C19 C20 0.5(5) .
C17 C18 C19 C22 -179.2(3) .
C18 C19 C20 C21 0.2(5) .
C22 C19 C20 C21 179.8(3) .
C19 C20 C21 C16 -0.7(5) .
O3 C16 C21 C20 -179.1(3) .
C17 C16 C21 C20 0.6(5) .
C20 C19 C22 O1 -178.8(3) .
C18 C19 C22 O1 0.8(4) .
C20 C19 C22 O2 1.4(4) .
C18 C19 C22 O2 -179.0(3) .
N1 C23 C24 C25 -1.5(7) .
C23 C24 C25 C26 -0.5(7) .
C23 C24 C25 C28 -179.5(4) .
C24 C25 C26 C27 2.3(7) .
C28 C25 C26 C27 -178.6(4) .
C25 C26 C27 N1 -2.5(7) .
C24 C25 C28 N3 -22.1(7) .
C26 C25 C28 N3 158.8(4) .
C25 C28 N3 N3 -179.2(4) 2_456
C26 C27 N1 C23 0.6(6) .
C26 C27 N1 Zn1 179.1(3) .
C24 C23 N1 C27 1.4(6) .
C24 C23 N1 Zn1 -177.0(3) .
O2 C22 O1 Zn1 -24.8(5) .
C19 C22 O1 Zn1 155.3(2) .
O1 C22 O2 Zn1 -19.1(4) 2_546
C19 C22 O2 Zn1 160.75(19) 2_546
C21 C16 O3 C15 9.1(5) .
C17 C16 O3 C15 -170.6(3) .
C13 C15 O3 C16 164.6(3) .
C4 C5 O4 C8 3.9(5) .
C6 C5 O4 C8 -174.8(3) .
C9 C8 O4 C5 172.3(3) .
O6 C1 O5 Zn1 0.4(3) 2_756
C2 C1 O5 Zn1 -179.9(3) 2_756
O5 C1 O6 Zn1 -0.5(3) 2_756
C2 C1 O6 Zn1 179.9(2) 2_756
